data_7055527
loop_
_publ_author_name
'Zhang, Hai-Rong'
'Liu, Yan-Cheng'
'Chen, Zhen-Feng'
'Meng, Ting'
'Zou, Bi-Qun'
'Liu, You-Nian'
'Liang, Hong'

_publ_section_title
;
 Studies on the structures, cytotoxicity and apoptosis mechanism of
 8-hydroxylquinoline rhodium(iii) complexes in T-24 cells
;
_journal_issue 7
_journal_name_full 'New J. Chem.'
_journal_page_first 6005
_journal_paper_doi 10.1039/C6NJ00182C
_journal_volume 40
_journal_year 2016
_chemical_formula_moiety 'C27 H18 N3 O3 Rh, C H4 O'
_chemical_formula_sum 'C28 H22 N3 O4 Rh'
_chemical_formula_weight 567.40
_chemical_name_systematic
;
 ? 
;
_space_group_crystal_system monoclinic
_space_group_IT_number 14
_space_group_name_Hall '-P 2ybc'
_space_group_name_H-M_alt 'P 1 21/c 1'
_symmetry_space_group_name_Hall '-P 2ybc'
_symmetry_space_group_name_H-M 'P 1 21/c 1'
_atom_sites_solution_hydrogens geom
_atom_sites_solution_primary direct
_atom_sites_solution_secondary difmap
_audit_creation_date 2016-04-18
_audit_creation_method
;
  Olex2 1.2-ac2
  (compiled 2012.03.06 svn.r2239, GUI svn.r4109)
;
_audit_update_record
;
2016-04-21 deposited with the CCDC.
2016-04-28 downloaded from the CCDC.
;
_cell_angle_alpha 90.00
_cell_angle_beta 117.0280(10)
_cell_angle_gamma 90.00
_cell_formula_units_Z 4
_cell_length_a 10.93140(10)
_cell_length_b 13.1412(2)
_cell_length_c 18.7929(3)
_cell_measurement_reflns_used 6646
_cell_measurement_temperature 293(2)
_cell_measurement_theta_max 28.7051
_cell_measurement_theta_min 2.8525
_cell_volume 2404.79(6)
_computing_cell_refinement
;
CrysAlisPro, Agilent Technologies,
Version 1.171.35.21 (release 20-01-2012 CrysAlis171 .NET)
(compiled Jan 23 2012,18:06:46)
;
_computing_data_collection
;
CrysAlisPro, Agilent Technologies,
Version 1.171.35.21 (release 20-01-2012 CrysAlis171 .NET)
(compiled Jan 23 2012,18:06:46)
;
_computing_data_reduction
;
CrysAlisPro, Agilent Technologies,
Version 1.171.35.21 (release 20-01-2012 CrysAlis171 .NET)
(compiled Jan 23 2012,18:06:46)
;
_computing_molecular_graphics
;
O. V. Dolomanov, L. J. Bourhis, R. J. Gildea, J. A. K. Howard and H. Puschmann,
OLEX2: a complete structure solution, refinement and analysis program.
J. Appl. Cryst. (2009). 42, 339-341.
;
_computing_publication_material
;
O. V. Dolomanov, L. J. Bourhis, R. J. Gildea, J. A. K. Howard and H. Puschmann,
OLEX2: a complete structure solution, refinement and analysis program.
J. Appl. Cryst. (2009). 42, 339-341.
;
_computing_structure_refinement
;
XL, G.M. Sheldrick, Acta Cryst.
(2008). A64, 112-122
;
_computing_structure_solution
;
XS, G.M. Sheldrick, Acta Cryst.
(2008). A64, 112-122
;
_diffrn_ambient_temperature 293(2)
_diffrn_detector_area_resol_mean 15.9784
_diffrn_measured_fraction_theta_full 0.998
_diffrn_measured_fraction_theta_max 0.998
_diffrn_measurement_details
;
  1 omega  -76.00  -40.00   1.0000   15.0000
omega____ theta____ kappa____ phi______ frames
    -      -17.6216  -38.0000   30.0000 36

  2 omega  -26.00   -1.00   1.0000   15.0000
omega____ theta____ kappa____ phi______ frames
    -      -17.6216  -93.0000  141.0000 25

  3 omega  -51.00   33.00   1.0000   15.0000
omega____ theta____ kappa____ phi______ frames
    -       18.7935  -38.0000  -90.0000 84

  4 omega  -18.00   60.00   1.0000   15.0000
omega____ theta____ kappa____ phi______ frames
    -       18.7935 -100.0000 -167.0000 78

  5 omega   66.00   95.00   1.0000   15.0000
omega____ theta____ kappa____ phi______ frames
    -       18.7935 -178.0000  120.0000 29

  6 omega   -3.00   26.00   1.0000   15.0000
omega____ theta____ kappa____ phi______ frames
    -       18.7935   57.0000  -60.0000 29
;
_diffrn_measurement_device_type 'SuperNova, Single source at offset), Eos'
_diffrn_measurement_method '\w scans'
_diffrn_orient_matrix_UB_11 -0.0243629000
_diffrn_orient_matrix_UB_12 0.0220775000
_diffrn_orient_matrix_UB_13 -0.0371929000
_diffrn_orient_matrix_UB_21 0.0303271000
_diffrn_orient_matrix_UB_22 0.0464178000
_diffrn_orient_matrix_UB_23 0.0118108000
_diffrn_orient_matrix_UB_31 0.0527396000
_diffrn_orient_matrix_UB_32 -0.0164899000
_diffrn_orient_matrix_UB_33 -0.0165155000
_diffrn_radiation_monochromator mirror
_diffrn_radiation_type 'Mo K\a'
_diffrn_radiation_wavelength 0.7107
_diffrn_reflns_av_R_equivalents 0.0242
_diffrn_reflns_av_unetI/netI 0.0311
_diffrn_reflns_limit_h_max 13
_diffrn_reflns_limit_h_min -13
_diffrn_reflns_limit_k_max 16
_diffrn_reflns_limit_k_min -16
_diffrn_reflns_limit_l_max 23
_diffrn_reflns_limit_l_min -23
_diffrn_reflns_number 12805
_diffrn_reflns_theta_full 26.37
_diffrn_reflns_theta_max 26.37
_diffrn_reflns_theta_min 3.10
_diffrn_source 'SuperNova (Mo) X-ray Source'
_exptl_absorpt_coefficient_mu 0.751
_exptl_absorpt_correction_T_max 1.00000
_exptl_absorpt_correction_T_min 0.92904
_exptl_absorpt_correction_type multi-scan
_exptl_absorpt_process_details
;
CrysAlisPro, Agilent Technologies,
Version 1.171.35.21 (release 20-01-2012 CrysAlis171 .NET)
(compiled Jan 23 2012,18:06:46)
Empirical absorption correction using spherical harmonics,
 implemented in SCALE3 ABSPACK scaling algorithm.
;
_exptl_crystal_colour brown
_exptl_crystal_density_diffrn 1.567
_exptl_crystal_density_method 'not measured'
_exptl_crystal_description plate
_exptl_crystal_F_000 1152
_exptl_crystal_size_max 0.44
_exptl_crystal_size_mid 0.20
_exptl_crystal_size_min 0.15
_refine_diff_density_max 0.461
_refine_diff_density_min -0.588
_refine_diff_density_rms 0.060
_refine_ls_extinction_method none
_refine_ls_goodness_of_fit_ref 1.037
_refine_ls_hydrogen_treatment mixed
_refine_ls_matrix_type full
_refine_ls_number_parameters 327
_refine_ls_number_reflns 4921
_refine_ls_number_restraints 0
_refine_ls_restrained_S_all 1.037
_refine_ls_R_factor_all 0.0353
_refine_ls_R_factor_gt 0.0288
_refine_ls_shift/su_max 0.001
_refine_ls_shift/su_mean 0.000
_refine_ls_structure_factor_coef Fsqd
_refine_ls_weighting_details 'calc w=1/[\s^2^(Fo^2^)+(0.0258P)^2^+1.4321P] where P=(Fo^2^+2Fc^2^)/3'
_refine_ls_weighting_scheme calc
_refine_ls_wR_factor_gt 0.0652
_refine_ls_wR_factor_ref 0.0685
_reflns_number_gt 4277
_reflns_number_total 4921
_reflns_threshold_expression >2sigma(I)
_cod_data_source_file c6nj00182c2.cif
_cod_data_source_block czf-zhr-l1-rh-01
_cod_depositor_comments 'Adding full bibliography for 7055527--7055528.cif.'
_cod_database_code 7055527
_reflns_odcompleteness_completeness 99.77
_reflns_odcompleteness_iscentric 1
_reflns_odcompleteness_theta 26.32

loop_
_space_group_symop_id
_space_group_symop_operation_xyz
1 'x, y, z'
2 '-x, y+1/2, -z+1/2'
3 '-x, -y, -z'
4 'x, -y-1/2, z-1/2'

loop_
_atom_site_label
_atom_site_type_symbol
_atom_site_fract_x
_atom_site_fract_y
_atom_site_fract_z
_atom_site_U_iso_or_equiv
_atom_site_adp_type
_atom_site_occupancy
_atom_site_symmetry_multiplicity
_atom_site_calc_flag
_atom_site_refinement_flags
Rh1 Rh 0.819362(17) 0.477343(14) 0.239949(11) 0.02728(7) Uani 1 1 d .
O1 O 0.80312(17) 0.33227(12) 0.20170(10) 0.0372(4) Uani 1 1 d .
O2 O 1.01429(17) 0.48698(13) 0.25497(11) 0.0373(4) Uani 1 1 d .
O3 O 0.62990(16) 0.47330(12) 0.23319(10) 0.0336(4) Uani 1 1 d .
O4 O 0.1195(4) 0.5441(3) 0.1509(3) 0.1262(14) Uani 1 1 d .
H4A H 0.0594 0.5172 0.1591 0.189 Uiso 1 1 calc R
N1 N 0.73931(19) 0.50874(15) 0.12172(12) 0.0304(4) Uani 1 1 d .
N2 N 0.91347(19) 0.43016(15) 0.35426(12) 0.0320(4) Uani 1 1 d .
N3 N 0.81621(18) 0.62189(14) 0.27445(11) 0.0286(4) Uani 1 1 d .
C1 C 0.7437(2) 0.32803(19) 0.12302(15) 0.0333(5) Uani 1 1 d .
C2 C 0.7109(3) 0.2377(2) 0.08023(17) 0.0430(6) Uani 1 1 d .
H2 H 0.7282 0.1758 0.1071 0.052 Uiso 1 1 calc R
C3 C 0.6519(3) 0.2394(2) -0.00324(18) 0.0493(7) Uani 1 1 d .
H3 H 0.6309 0.1778 -0.0306 0.059 Uiso 1 1 calc R
C4 C 0.6238(3) 0.3275(2) -0.04631(17) 0.0496(7) Uani 1 1 d .
H4 H 0.5856 0.3256 -0.1017 0.060 Uiso 1 1 calc R
C5 C 0.6535(2) 0.4214(2) -0.00581(15) 0.0388(6) Uani 1 1 d .
C6 C 0.6261(3) 0.5175(2) -0.04320(17) 0.0490(7) Uani 1 1 d .
H6 H 0.5874 0.5218 -0.0986 0.059 Uiso 1 1 calc R
C7 C 0.6559(3) 0.6036(2) 0.00119(17) 0.0481(7) Uani 1 1 d .
H7 H 0.6391 0.6669 -0.0236 0.058 Uiso 1 1 calc R
C8 C 0.7122(3) 0.5969(2) 0.08445(15) 0.0389(6) Uani 1 1 d .
H8 H 0.7309 0.6565 0.1143 0.047 Uiso 1 1 calc R
C9 C 0.7113(2) 0.42035(19) 0.07842(14) 0.0322(5) Uani 1 1 d .
C10 C 1.1033(2) 0.45887(18) 0.32830(15) 0.0349(6) Uani 1 1 d .
C11 C 1.2442(3) 0.4586(2) 0.35581(19) 0.0502(7) Uani 1 1 d .
H11 H 1.2811 0.4790 0.3222 0.060 Uiso 1 1 calc R
C12 C 1.3308(3) 0.4278(3) 0.4334(2) 0.0644(9) Uani 1 1 d .
H12 H 1.4251 0.4281 0.4504 0.077 Uiso 1 1 calc R
C13 C 1.2834(3) 0.3970(3) 0.4861(2) 0.0634(9) Uani 1 1 d .
H13 H 1.3445 0.3772 0.5376 0.076 Uiso 1 1 calc R
C14 C 1.1410(3) 0.3958(2) 0.46110(16) 0.0454(7) Uani 1 1 d .
C15 C 1.0770(3) 0.3649(2) 0.50804(17) 0.0569(8) Uani 1 1 d .
H15 H 1.1305 0.3437 0.5604 0.068 Uiso 1 1 calc R
C16 C 0.9401(3) 0.3660(2) 0.47798(18) 0.0575(8) Uani 1 1 d .
H16 H 0.8991 0.3441 0.5092 0.069 Uiso 1 1 calc R
C17 C 0.8585(3) 0.3998(2) 0.40021(16) 0.0437(6) Uani 1 1 d .
H17 H 0.7635 0.4010 0.3804 0.052 Uiso 1 1 calc R
C18 C 1.0533(2) 0.42785(18) 0.38242(14) 0.0340(5) Uani 1 1 d .
C19 C 0.5985(2) 0.56143(19) 0.25411(13) 0.0307(5) Uani 1 1 d .
C20 C 0.4748(2) 0.5808(2) 0.25543(16) 0.0421(6) Uani 1 1 d .
H20 H 0.4104 0.5290 0.2431 0.050 Uiso 1 1 calc R
C21 C 0.4460(3) 0.6773(2) 0.27507(17) 0.0482(7) Uani 1 1 d .
H21 H 0.3614 0.6885 0.2743 0.058 Uiso 1 1 calc R
C22 C 0.5373(3) 0.7559(2) 0.29539(16) 0.0454(7) Uani 1 1 d .
H22 H 0.5148 0.8192 0.3082 0.055 Uiso 1 1 calc R
C23 C 0.6662(2) 0.74042(18) 0.29680(15) 0.0356(6) Uani 1 1 d .
C24 C 0.7707(3) 0.81412(19) 0.31824(16) 0.0440(6) Uani 1 1 d .
H24 H 0.7575 0.8790 0.3334 0.053 Uiso 1 1 calc R
C25 C 0.8908(3) 0.7907(2) 0.31689(17) 0.0456(7) Uani 1 1 d .
H25 H 0.9596 0.8394 0.3312 0.055 Uiso 1 1 calc R
C26 C 0.9109(2) 0.69307(19) 0.29395(15) 0.0369(6) Uani 1 1 d .
H26 H 0.9929 0.6782 0.2925 0.044 Uiso 1 1 calc R
C27 C 0.6940(2) 0.64312(18) 0.27557(13) 0.0287(5) Uani 1 1 d .
C28 C 0.0692(5) 0.6227(5) 0.1051(4) 0.185(4) Uani 1 1 d .
H28A H 0.0014 0.6009 0.0534 0.278 Uiso 1 1 calc R
H28B H 0.1415 0.6580 0.0999 0.278 Uiso 1 1 calc R
H28C H 0.0274 0.6674 0.1282 0.278 Uiso 1 1 calc R

loop_
_atom_site_aniso_label
_atom_site_aniso_U_11
_atom_site_aniso_U_22
_atom_site_aniso_U_33
_atom_site_aniso_U_23
_atom_site_aniso_U_13
_atom_site_aniso_U_12
Rh1 0.02697(10) 0.02858(11) 0.02521(11) 0.00119(8) 0.01092(8) 0.00211(7)
O1 0.0473(10) 0.0311(9) 0.0311(10) 0.0025(8) 0.0159(8) 0.0061(8)
O2 0.0329(9) 0.0457(10) 0.0366(10) 0.0038(8) 0.0187(8) 0.0060(8)
O3 0.0299(8) 0.0315(9) 0.0390(10) -0.0049(8) 0.0153(8) -0.0047(7)
O4 0.139(3) 0.097(2) 0.199(4) 0.065(2) 0.126(3) 0.042(2)
N1 0.0277(10) 0.0341(10) 0.0265(11) 0.0020(9) 0.0098(8) 0.0024(8)
N2 0.0341(10) 0.0299(10) 0.0283(11) 0.0011(9) 0.0109(9) 0.0013(9)
N3 0.0268(9) 0.0313(10) 0.0259(10) 0.0013(8) 0.0104(8) 0.0005(8)
C1 0.0294(12) 0.0372(13) 0.0338(14) -0.0024(11) 0.0147(11) 0.0008(10)
C2 0.0439(15) 0.0364(14) 0.0509(18) -0.0059(13) 0.0235(14) -0.0026(12)
C3 0.0466(16) 0.0524(17) 0.0482(18) -0.0226(15) 0.0211(14) -0.0112(14)
C4 0.0482(16) 0.0645(19) 0.0325(16) -0.0120(14) 0.0152(13) -0.0081(15)
C5 0.0317(12) 0.0541(16) 0.0291(14) -0.0036(12) 0.0126(11) -0.0029(12)
C6 0.0467(16) 0.067(2) 0.0275(15) 0.0056(14) 0.0122(13) -0.0021(14)
C7 0.0508(16) 0.0502(17) 0.0370(16) 0.0128(14) 0.0144(13) 0.0040(14)
C8 0.0418(14) 0.0377(13) 0.0345(15) 0.0034(12) 0.0150(12) 0.0023(11)
C9 0.0257(11) 0.0383(13) 0.0328(14) -0.0011(11) 0.0134(10) 0.0000(10)
C10 0.0328(12) 0.0302(12) 0.0372(15) -0.0034(11) 0.0120(11) 0.0050(10)
C11 0.0348(14) 0.0543(18) 0.059(2) -0.0055(15) 0.0191(14) 0.0032(13)
C12 0.0313(15) 0.068(2) 0.074(2) -0.0135(19) 0.0062(16) 0.0100(15)
C13 0.0467(17) 0.062(2) 0.049(2) -0.0022(17) -0.0067(15) 0.0127(15)
C14 0.0477(16) 0.0355(14) 0.0340(15) -0.0017(12) 0.0019(13) 0.0054(12)
C15 0.075(2) 0.0494(17) 0.0302(16) 0.0098(14) 0.0093(15) -0.0008(16)
C16 0.076(2) 0.0583(19) 0.0381(17) 0.0086(15) 0.0261(16) -0.0092(17)
C17 0.0493(15) 0.0467(15) 0.0364(15) 0.0042(13) 0.0206(13) -0.0055(13)
C18 0.0344(13) 0.0285(12) 0.0309(13) -0.0008(10) 0.0078(11) 0.0045(10)
C19 0.0295(12) 0.0362(12) 0.0240(12) 0.0014(10) 0.0101(10) -0.0002(10)
C20 0.0324(13) 0.0541(17) 0.0431(16) -0.0065(13) 0.0201(12) -0.0058(12)
C21 0.0345(14) 0.068(2) 0.0458(18) -0.0032(15) 0.0215(13) 0.0117(14)
C22 0.0469(15) 0.0454(15) 0.0438(17) -0.0023(13) 0.0205(13) 0.0139(13)
C23 0.0407(13) 0.0312(12) 0.0309(14) 0.0026(11) 0.0128(11) 0.0055(11)
C24 0.0565(17) 0.0285(13) 0.0428(17) 0.0002(12) 0.0189(14) 0.0019(12)
C25 0.0490(16) 0.0325(13) 0.0505(18) 0.0019(13) 0.0184(14) -0.0111(12)
C26 0.0312(12) 0.0388(14) 0.0388(15) 0.0037(12) 0.0142(12) -0.0040(11)
C27 0.0279(11) 0.0318(12) 0.0242(12) 0.0034(10) 0.0100(10) 0.0037(10)
C28 0.119(4) 0.202(7) 0.262(8) 0.178(6) 0.111(5) 0.072(4)

loop_
_atom_type_symbol
_atom_type_description
_atom_type_scat_dispersion_real
_atom_type_scat_dispersion_imag
_atom_type_scat_source
C C 0.0033 0.0016 'International Tables Vol C Tables 4.2.6.8 and 6.1.1.4'
H H 0.0000 0.0000 'International Tables Vol C Tables 4.2.6.8 and 6.1.1.4'
N N 0.0061 0.0033 'International Tables Vol C Tables 4.2.6.8 and 6.1.1.4'
O O 0.0106 0.0060 'International Tables Vol C Tables 4.2.6.8 and 6.1.1.4'
Rh Rh -1.1178 0.9187 'International Tables Vol C Tables 4.2.6.8 and 6.1.1.4'

loop_
_geom_angle_atom_site_label_1
_geom_angle_atom_site_label_2
_geom_angle_atom_site_label_3
_geom_angle
O1 Rh1 O2 91.46(7)
O1 Rh1 O3 91.78(6)
O1 Rh1 N1 82.96(7)
O2 Rh1 N1 92.46(7)
O3 Rh1 O2 175.55(7)
O3 Rh1 N1 90.97(7)
N2 Rh1 O1 90.50(7)
N2 Rh1 O2 82.83(7)
N2 Rh1 O3 94.09(7)
N2 Rh1 N1 171.86(8)
N2 Rh1 N3 91.27(8)
N3 Rh1 O1 174.57(7)
N3 Rh1 O2 93.85(7)
N3 Rh1 O3 82.98(7)
N3 Rh1 N1 95.68(8)
C1 O1 Rh1 111.00(14)
C10 O2 Rh1 110.84(15)
C19 O3 Rh1 110.94(13)
C28 O4 H4A 109.5
C8 N1 Rh1 130.04(18)
C8 N1 C9 119.6(2)
C9 N1 Rh1 110.31(15)
C17 N2 Rh1 128.93(18)
C17 N2 C18 120.0(2)
C18 N2 Rh1 111.00(15)
C26 N3 Rh1 129.29(16)
C26 N3 C27 119.9(2)
C27 N3 Rh1 110.83(15)
O1 C1 C2 123.5(2)
O1 C1 C9 119.2(2)
C2 C1 C9 117.3(2)
C1 C2 H2 119.9
C1 C2 C3 120.2(3)
C3 C2 H2 119.9
C2 C3 H3 118.6
C4 C3 C2 122.9(3)
C4 C3 H3 118.6
C3 C4 H4 120.4
C3 C4 C5 119.2(3)
C5 C4 H4 120.4
C4 C5 C6 124.8(3)
C4 C5 C9 118.2(3)
C6 C5 C9 116.9(2)
C5 C6 H6 119.9
C7 C6 C5 120.3(3)
C7 C6 H6 119.9
C6 C7 H7 120.1
C6 C7 C8 119.8(3)
C8 C7 H7 120.1
N1 C8 C7 121.9(3)
N1 C8 H8 119.1
C7 C8 H8 119.1
N1 C9 C1 116.3(2)
N1 C9 C5 121.5(2)
C5 C9 C1 122.2(2)
O2 C10 C11 123.7(2)
O2 C10 C18 119.1(2)
C11 C10 C18 117.3(2)
C10 C11 H11 119.9
C10 C11 C12 120.3(3)
C12 C11 H11 119.9
C11 C12 H12 118.6
C13 C12 C11 122.9(3)
C13 C12 H12 118.6
C12 C13 H13 120.4
C12 C13 C14 119.2(3)
C14 C13 H13 120.4
C13 C14 C15 125.6(3)
C13 C14 C18 117.9(3)
C15 C14 C18 116.5(3)
C14 C15 H15 119.7
C16 C15 C14 120.7(3)
C16 C15 H15 119.7
C15 C16 H16 119.8
C15 C16 C17 120.4(3)
C17 C16 H16 119.8
N2 C17 C16 121.2(3)
N2 C17 H17 119.4
C16 C17 H17 119.4
N2 C18 C10 116.3(2)
N2 C18 C14 121.2(2)
C14 C18 C10 122.5(2)
O3 C19 C20 123.7(2)
O3 C19 C27 119.40(19)
C20 C19 C27 116.9(2)
C19 C20 H20 119.7
C19 C20 C21 120.7(2)
C21 C20 H20 119.7
C20 C21 H21 118.8
C22 C21 C20 122.5(2)
C22 C21 H21 118.8
C21 C22 H22 120.2
C21 C22 C23 119.6(2)
C23 C22 H22 120.2
C22 C23 C27 117.8(2)
C24 C23 C22 125.4(2)
C24 C23 C27 116.9(2)
C23 C24 H24 119.9
C25 C24 C23 120.2(2)
C25 C24 H24 119.9
C24 C25 H25 120.0
C24 C25 C26 120.1(2)
C26 C25 H25 120.0
N3 C26 C25 121.4(2)
N3 C26 H26 119.3
C25 C26 H26 119.3
N3 C27 C19 115.8(2)
N3 C27 C23 121.5(2)
C23 C27 C19 122.6(2)
O4 C28 H28A 109.5
O4 C28 H28B 109.5
O4 C28 H28C 109.5
H28A C28 H28B 109.5
H28A C28 H28C 109.5
H28B C28 H28C 109.5

loop_
_geom_bond_atom_site_label_1
_geom_bond_atom_site_label_2
_geom_bond_distance
Rh1 O1 2.0166(17)
Rh1 O2 2.0223(16)
Rh1 O3 2.0172(15)
Rh1 N1 2.026(2)
Rh1 N2 2.0122(19)
Rh1 N3 2.0125(19)
O1 C1 1.319(3)
O2 C10 1.328(3)
O3 C19 1.318(3)
O4 H4A 0.8200
O4 C28 1.296(5)
N1 C8 1.317(3)
N1 C9 1.371(3)
N2 C17 1.318(3)
N2 C18 1.371(3)
N3 C26 1.318(3)
N3 C27 1.374(3)
C1 C2 1.386(3)
C1 C9 1.425(3)
C2 H2 0.9300
C2 C3 1.399(4)
C3 H3 0.9300
C3 C4 1.366(4)
C4 H4 0.9300
C4 C5 1.408(4)
C5 C6 1.409(4)
C5 C9 1.413(3)
C6 H6 0.9300
C6 C7 1.355(4)
C7 H7 0.9300
C7 C8 1.400(4)
C8 H8 0.9300
C10 C11 1.384(3)
C10 C18 1.416(3)
C11 H11 0.9300
C11 C12 1.390(4)
C12 H12 0.9300
C12 C13 1.370(5)
C13 H13 0.9300
C13 C14 1.407(4)
C14 C15 1.412(4)
C14 C18 1.413(3)
C15 H15 0.9300
C15 C16 1.338(4)
C16 H16 0.9300
C16 C17 1.394(4)
C17 H17 0.9300
C19 C20 1.387(3)
C19 C27 1.422(3)
C20 H20 0.9300
C20 C21 1.396(4)
C21 H21 0.9300
C21 C22 1.364(4)
C22 H22 0.9300
C22 C23 1.412(3)
C23 C24 1.410(4)
C23 C27 1.413(3)
C24 H24 0.9300
C24 C25 1.359(4)
C25 H25 0.9300
C25 C26 1.402(4)
C26 H26 0.9300
C28 H28A 0.9600
C28 H28B 0.9600
C28 H28C 0.9600

loop_
_geom_torsion_atom_site_label_1
_geom_torsion_atom_site_label_2
_geom_torsion_atom_site_label_3
_geom_torsion_atom_site_label_4
_geom_torsion
Rh1 O1 C1 C2 -175.52(19)
Rh1 O1 C1 C9 4.9(2)
Rh1 O2 C10 C11 -179.5(2)
Rh1 O2 C10 C18 0.1(3)
Rh1 O3 C19 C20 -179.8(2)
Rh1 O3 C19 C27 1.3(3)
Rh1 N1 C8 C7 -179.88(18)
Rh1 N1 C9 C1 -0.5(2)
Rh1 N1 C9 C5 179.41(17)
Rh1 N2 C17 C16 177.7(2)
Rh1 N2 C18 C10 0.6(3)
Rh1 N2 C18 C14 -179.15(19)
Rh1 N3 C26 C25 -179.92(19)
Rh1 N3 C27 C19 0.9(2)
Rh1 N3 C27 C23 -179.09(18)
O1 Rh1 O2 C10 -90.14(15)
O1 Rh1 O3 C19 -179.19(15)
O1 Rh1 N1 C8 -178.2(2)
O1 Rh1 N1 C9 2.36(14)
O1 Rh1 N2 C17 -86.3(2)
O1 Rh1 N2 C18 90.96(16)
O1 Rh1 N3 C26 -164.6(7)
O1 Rh1 N3 C27 14.8(8)
O1 C1 C2 C3 -177.9(2)
O1 C1 C9 N1 -3.0(3)
O1 C1 C9 C5 177.0(2)
O2 Rh1 O1 C1 -96.20(15)
O2 Rh1 O3 C19 44.1(9)
O2 Rh1 N1 C8 -87.0(2)
O2 Rh1 N1 C9 93.53(15)
O2 Rh1 N2 C17 -177.7(2)
O2 Rh1 N2 C18 -0.44(16)
O2 Rh1 N3 C26 3.5(2)
O2 Rh1 N3 C27 -177.03(15)
O2 C10 C11 C12 -179.8(3)
O2 C10 C18 N2 -0.5(3)
O2 C10 C18 C14 179.3(2)
O3 Rh1 O1 C1 86.86(15)
O3 Rh1 O2 C10 46.5(9)
O3 Rh1 N1 C8 90.1(2)
O3 Rh1 N1 C9 -89.31(15)
O3 Rh1 N2 C17 5.5(2)
O3 Rh1 N2 C18 -177.21(16)
O3 Rh1 N3 C26 -179.6(2)
O3 Rh1 N3 C27 -0.17(15)
O3 C19 C20 C21 -177.3(2)
O3 C19 C27 N3 -1.5(3)
O3 C19 C27 C23 178.5(2)
N1 Rh1 O1 C1 -3.90(15)
N1 Rh1 O2 C10 -173.16(15)
N1 Rh1 O3 C19 -96.20(16)
N1 Rh1 N2 C17 -122.7(5)
N1 Rh1 N2 C18 54.5(6)
N1 Rh1 N3 C26 -89.3(2)
N1 Rh1 N3 C27 90.11(15)
N2 Rh1 O1 C1 -179.04(15)
N2 Rh1 O2 C10 0.18(15)
N2 Rh1 O3 C19 90.18(16)
N2 Rh1 N1 C8 -141.4(5)
N2 Rh1 N1 C9 39.1(6)
N2 Rh1 N3 C26 86.4(2)
N2 Rh1 N3 C27 -94.13(15)
N3 Rh1 O1 C1 71.9(8)
N3 Rh1 O2 C10 90.98(16)
N3 Rh1 O3 C19 -0.60(15)
N3 Rh1 N1 C8 7.1(2)
N3 Rh1 N1 C9 -172.35(15)
N3 Rh1 N2 C17 88.6(2)
N3 Rh1 N2 C18 -94.17(16)
C1 C2 C3 C4 0.0(4)
C2 C1 C9 N1 177.4(2)
C2 C1 C9 C5 -2.6(3)
C2 C3 C4 C5 -0.8(4)
C3 C4 C5 C6 -178.2(3)
C3 C4 C5 C9 -0.1(4)
C4 C5 C6 C7 178.6(3)
C4 C5 C9 N1 -178.2(2)
C4 C5 C9 C1 1.8(3)
C5 C6 C7 C8 -1.0(4)
C6 C5 C9 N1 0.1(3)
C6 C5 C9 C1 -179.9(2)
C6 C7 C8 N1 1.0(4)
C8 N1 C9 C1 179.9(2)
C8 N1 C9 C5 -0.1(3)
C9 N1 C8 C7 -0.5(4)
C9 C1 C2 C3 1.7(3)
C9 C5 C6 C7 0.4(4)
C10 C11 C12 C13 -0.2(5)
C11 C10 C18 N2 179.1(2)
C11 C10 C18 C14 -1.1(4)
C11 C12 C13 C14 0.3(5)
C12 C13 C14 C15 179.2(3)
C12 C13 C14 C18 -0.8(4)
C13 C14 C15 C16 -179.5(3)
C13 C14 C18 N2 -179.0(2)
C13 C14 C18 C10 1.2(4)
C14 C15 C16 C17 -1.4(5)
C15 C14 C18 N2 1.0(4)
C15 C14 C18 C10 -178.7(2)
C15 C16 C17 N2 0.8(5)
C17 N2 C18 C10 178.2(2)
C17 N2 C18 C14 -1.6(4)
C18 N2 C17 C16 0.7(4)
C18 C10 C11 C12 0.6(4)
C18 C14 C15 C16 0.5(4)
C19 C20 C21 C22 -1.4(4)
C20 C19 C27 N3 179.5(2)
C20 C19 C27 C23 -0.5(3)
C20 C21 C22 C23 0.1(4)
C21 C22 C23 C24 -178.6(3)
C21 C22 C23 C27 1.0(4)
C22 C23 C24 C25 -179.6(3)
C22 C23 C27 N3 179.2(2)
C22 C23 C27 C19 -0.7(4)
C23 C24 C25 C26 0.1(4)
C24 C23 C27 N3 -1.2(3)
C24 C23 C27 C19 178.9(2)
C24 C25 C26 N3 -1.0(4)
C26 N3 C27 C19 -179.6(2)
C26 N3 C27 C23 0.4(3)
C27 N3 C26 C25 0.7(4)
C27 C19 C20 C21 1.6(4)
C27 C23 C24 C25 0.9(4)
